data_7720938
loop_
_publ_author_name
'Liao, Chengjie'
'Liu, Ting'
'Chang, Hui'
'Li, Yufeng'
'Lu, Jin'
'Zhang, Dexiang'
'Wen, Tian'
'Jiang, Zhiqiang'

_publ_section_title
;
 Two-component bimetallic sulfides enhancing OER activity.
;
_journal_issue 20
_journal_name_full 'Dalton transactions (Cambridge, England : 2003)'
_journal_page_first 7831
_journal_page_last 7834
_journal_paper_doi 10.1039/d6dt00794e
_journal_volume 55
_journal_year 2026
_chemical_formula_moiety '0.25(C168 H124 Co8 N16 O32)'
_chemical_formula_sum 'C42 H31 Co2 N4 O8'
_chemical_formula_weight 837.57
_space_group_crystal_system monoclinic
_space_group_IT_number 15
_space_group_name_Hall '-C 2yc'
_space_group_name_H-M_alt 'C 1 2/c 1'
_atom_sites_solution_hydrogens geom
_atom_sites_solution_primary iterative
_audit_creation_date 2025-09-24
_audit_creation_method
;
Olex2 1.2-beta
(compiled 2017.01.04 svn.r3372 for OlexSys, GUI svn.r5292)
;
_audit_update_record
;
2025-09-28 deposited with the CCDC.	2026-04-28 downloaded from the CCDC.
;
_cell_angle_alpha 90
_cell_angle_beta 118.353(2)
_cell_angle_gamma 90
_cell_formula_units_Z 4
_cell_length_a 20.1162(4)
_cell_length_b 14.0082(2)
_cell_length_c 16.8283(3)
_cell_measurement_reflns_used 12169
_cell_measurement_temperature 293(2)
_cell_measurement_theta_max 76.5010
_cell_measurement_theta_min 4.0140
_cell_volume 4173.21(15)
_computing_molecular_graphics 'Olex2 (Dolomanov et al., 2009)'
_computing_publication_material 'Olex2 (Dolomanov et al., 2009)'
_computing_structure_refinement 'ShelXL (Sheldrick, 2015)'
_computing_structure_solution 'olex2.solve (Bourhis et al., 2015)'
_diffrn_ambient_temperature 293(2)
_diffrn_measured_fraction_theta_full 0.999
_diffrn_measured_fraction_theta_max 0.982
_diffrn_measurement_device_type 'Bruker APEX-II CCD'
_diffrn_measurement_method '\f and \w scans'
_diffrn_radiation_type CuK\a
_diffrn_radiation_wavelength 1.54178
_diffrn_reflns_av_R_equivalents 0.0705
_diffrn_reflns_av_unetI/netI 0.0436
_diffrn_reflns_Laue_measured_fraction_full 0.999
_diffrn_reflns_Laue_measured_fraction_max 0.982
_diffrn_reflns_limit_h_max 25
_diffrn_reflns_limit_h_min -22
_diffrn_reflns_limit_k_max 17
_diffrn_reflns_limit_k_min -17
_diffrn_reflns_limit_l_max 19
_diffrn_reflns_limit_l_min -21
_diffrn_reflns_number 23169
_diffrn_reflns_point_group_measured_fraction_full 0.999
_diffrn_reflns_point_group_measured_fraction_max 0.982
_diffrn_reflns_theta_full 67.679
_diffrn_reflns_theta_max 76.749
_diffrn_reflns_theta_min 4.024
_diffrn_standards_number 0
_exptl_absorpt_coefficient_mu 6.683
_exptl_absorpt_correction_type none
_exptl_crystal_colour pink
_exptl_crystal_colour_primary pink
_exptl_crystal_density_diffrn 1.333
_exptl_crystal_description block
_exptl_crystal_F_000 1716
_exptl_crystal_size_max 0.1
_exptl_crystal_size_mid 0.1
_exptl_crystal_size_min 0.1
_refine_diff_density_max 2.146
_refine_diff_density_min -1.311
_refine_diff_density_rms 0.226
_refine_ls_extinction_method none
_refine_ls_goodness_of_fit_ref 1.140
_refine_ls_hydrogen_treatment constr
_refine_ls_matrix_type full
_refine_ls_number_parameters 350
_refine_ls_number_reflns 4333
_refine_ls_number_restraints 69
_refine_ls_restrained_S_all 1.131
_refine_ls_R_factor_all 0.1644
_refine_ls_R_factor_gt 0.1608
_refine_ls_shift/su_max 0.000
_refine_ls_shift/su_mean 0.000
_refine_ls_structure_factor_coef Fsqd
_refine_ls_weighting_details 'w=1/[\s^2^(Fo^2^)+(0.1240P)^2^+246.8318P] where P=(Fo^2^+2Fc^2^)/3'
_refine_ls_weighting_scheme calc
_refine_ls_wR_factor_gt 0.4234
_refine_ls_wR_factor_ref 0.4248
_reflns_Friedel_coverage 0.000
_reflns_number_gt 4030
_reflns_number_total 4333
_reflns_threshold_expression 'I > 2\s(I)'
_cod_data_source_file d6dt00794e2.cif
_cod_data_source_block PZH-9
_cod_depositor_comments 'Adding full bibliography for 7720938.cif.'
_cod_original_cell_volume 4173.21(14)
_cod_database_code 7720938
_shelx_shelxl_version_number 2014/7
_shelx_space_group_comment
;
The symmetry employed for this shelxl refinement is uniquely defined
by the following loop, which should always be used as a source of
symmetry information in preference to the above space-group names.
They are only intended as comments.
;
_olex2_refinement_description
;
1. Fixed Uiso
 At 1.2 times of:
  All C(H) groups, {H29,H29A,H29B} of C29, All N(H) groups
 At 1.5 times of:
  {H26A,H26B,H26C} of C26, {H28A,H28B,H28C} of C28, {H35A,H35B,H35C} of C35,
  {H37A,H37B,H37C} of C37
2. Restrained planarity
 N1, N2, C21, C29, C22, C24, C25, C23, C27
 with sigma of 0.1
 C5, C2, C11, C10, C7, C6
 with sigma of 0.1
3. Uiso/Uaniso restraints and constraints
Uanis(C4) \\sim Ueq, Uanis(C3) \\sim Ueq, Uanis(C12) \\sim Ueq, Uanis(C13)
\\sim Ueq, Uanis(C14) \\sim Ueq, Uanis(C15) \\sim Ueq: with sigma of 0.001 and
sigma for terminal atoms of 0.002
Uanis(C32) \\sim Ueq, Uanis(C22) \\sim Ueq: with sigma of 0.001 and sigma for
terminal atoms of 0.002
Uanis(C24) \\sim Ueq: with sigma of 0.001 and sigma for terminal atoms of 0.002
Uanis(N3) \\sim Ueq: with sigma of 0.001 and sigma for terminal atoms of 0.002
Uanis(C10) = Uanis(C7) = Uanis(C6) = Uanis(C2) = Uanis(C11)
Uanis(C3) = Uanis(C12) = Uanis(C13) = Uanis(C14) = Uanis(C15) = Uanis(C9) =
Uanis(C8)
4. Others
 Fixed Sof: H29(0.5) H29A(0.5) H29B(0.5) N2(0.5) C6(0.5) H6(0.5) C7(0.5)
 H7(0.5) C10(0.5) C11(0.5) C16(0.5) H16(0.5) C17(0.5) H17(0.5) C18(0.5)
 H18(0.5) C19(0.5) H19(0.5) C21(0.5) H21(0.5) C22(0.5) C23(0.5) C24(0.5)
 H24(0.5) C25(0.5) C26(0.5) H26A(0.5) H26B(0.5) H26C(0.5) C27(0.5) C28(0.5)
 H28A(0.5) H28B(0.5) H28C(0.5) N3(0.5) H3(0.5) C3(0.5) C4(0.5) C8(0.5) H8(0.5)
 C9(0.5) H9(0.5) C12(0.5) H12(0.5) C13(0.5) H13(0.5) C14(0.5) H14(0.5) C15(0.5)
 H15(0.5) C30(0.5) C31(0.5) C32(0.5) C33(0.5) H33(0.5) C34(0.5) C35(0.5)
 H35A(0.5) H35B(0.5) H35C(0.5) C36(0.5) C37(0.5) H37A(0.5) H37B(0.5) H37C(0.5)
5.a Secondary CH2 refined with riding coordinates:
 C29(H29A,H29B)
5.b Aromatic/amide H refined with riding coordinates:
 C29(H29), C6(H6), C7(H7), C16(H16), C17(H17), C18(H18), C19(H19), C21(H21),
 C24(H24), N3(H3), C8(H8), C9(H9), C12(H12), C13(H13), C14(H14), C15(H15),
 C33(H33)
5.c Idealised Me refined as rotating group:
 C26(H26A,H26B,H26C), C28(H28A,H28B,H28C), C35(H35A,H35B,H35C), C37(H37A,H37B,
 H37C)
;
_olex2_submission_special_instructions 'No special instructions were received'

loop_
_space_group_symop_operation_xyz
'x, y, z'
'-x, y, -z+1/2'
'x+1/2, y+1/2, z'
'-x+1/2, y+1/2, -z+1/2'
'-x, -y, -z'
'x, -y, z-1/2'
'-x+1/2, -y+1/2, -z'
'x+1/2, -y+1/2, z-1/2'

loop_
_atom_site_label
_atom_site_type_symbol
_atom_site_fract_x
_atom_site_fract_y
_atom_site_fract_z
_atom_site_U_iso_or_equiv
_atom_site_adp_type
_atom_site_occupancy
_atom_site_site_symmetry_order
_atom_site_calc_flag
_atom_site_refinement_flags_posn
_atom_site_refinement_flags_adp
_atom_site_refinement_flags_occupancy
_atom_site_disorder_assembly
_atom_site_disorder_group
Co1 Co 0.33215(9) 0.74599(11) 0.54704(10) 0.0185(5) Uani 1 1 d . . . . .
O1 O 0.3235(5) 0.6579(7) 0.6365(6) 0.041(2) Uani 1 1 d . . . . .
O2 O 0.1982(6) 0.6602(8) 0.5574(6) 0.057(3) Uani 1 1 d . . . . .
O3 O 0.3125(4) 0.3595(6) 0.9564(5) 0.0336(19) Uani 1 1 d . . . . .
O4 O 0.1884(5) 0.3548(6) 0.8825(6) 0.039(2) Uani 1 1 d . . . . .
N1 N 0.4468(6) 0.7558(9) 0.6072(7) 0.043(3) Uani 1 1 d . . . . .
C1 C 0.2582(7) 0.6372(8) 0.6261(7) 0.029(2) Uani 1 1 d . . . . .
C2 C 0.2531(6) 0.5785(7) 0.6977(6) 0.0222(16) Uani 1 1 d . . . . .
C5 C 0.2508(6) 0.4579(8) 0.8308(7) 0.026(2) Uani 1 1 d . . . . .
C20 C 0.2505(6) 0.3873(8) 0.8946(7) 0.026(2) Uani 1 1 d . . . . .
C29 C 0.6338(7) 0.7795(13) 0.6360(9) 0.051(4) Uani 1 1 d . . . . .
H29 H 0.6804 0.7505 0.6705 0.062 Uiso 0.5 1 calc R . P A 1
H29A H 0.6766 0.7631 0.6935 0.062 Uiso 0.5 1 calc R . P B 2
H29B H 0.6434 0.8420 0.6187 0.062 Uiso 0.5 1 calc R . P B 2
N2 N 0.5612(11) 0.6806(14) 0.6902(12) 0.031(4) Uani 0.5 1 d . . P C 1
C6 C 0.2984(12) 0.5003(15) 0.7306(13) 0.0222(16) Uani 0.5 1 d . . P D 1
H6 H 0.3310 0.4866 0.7073 0.027 Uiso 0.5 1 calc R . P D 1
C7 C 0.2994(13) 0.4402(16) 0.7956(14) 0.0222(16) Uani 0.5 1 d . . P D 1
H7 H 0.3322 0.3883 0.8156 0.027 Uiso 0.5 1 calc R . P D 1
C10 C 0.2048(13) 0.5372(17) 0.8062(15) 0.0222(16) Uani 0.5 1 d . . P D 1
C11 C 0.2020(14) 0.5984(18) 0.7353(13) 0.0222(16) Uani 0.5 1 d . . P D 1
C16 C 0.1632(14) 0.5683(17) 0.8525(18) 0.034(5) Uani 0.5 1 d . . P D 1
H16 H 0.1630 0.5298 0.8975 0.040 Uiso 0.5 1 calc R . P D 1
C17 C 0.1239(14) 0.6535(18) 0.8312(18) 0.037(6) Uani 0.5 1 d . . P D 1
H17 H 0.0989 0.6735 0.8627 0.044 Uiso 0.5 1 calc R . P D 1
C18 C 0.122(2) 0.709(2) 0.761(2) 0.051(8) Uani 0.5 1 d . . P D 1
H18 H 0.0943 0.7653 0.7456 0.061 Uiso 0.5 1 calc R . P D 1
C19 C 0.1606(14) 0.6860(18) 0.7130(18) 0.036(6) Uani 0.5 1 d . . P D 1
H19 H 0.1592 0.7259 0.6681 0.043 Uiso 0.5 1 calc R . P D 1
C21 C 0.4937(11) 0.6823(14) 0.6731(12) 0.025(4) Uani 0.5 1 d . . P C 1
H21 H 0.4743 0.6405 0.6999 0.029 Uiso 0.5 1 calc R . P C 1
C22 C 0.5721(12) 0.7546(18) 0.6392(14) 0.019(5) Uani 0.5 1 d . U P C 1
C23 C 0.5010(14) 0.793(2) 0.5882(18) 0.022(6) Uani 0.5 1 d . . P C 1
C24 C 0.4894(13) 0.8655(16) 0.5288(15) 0.028(4) Uani 0.5 1 d . U P C 1
H24 H 0.4419 0.8928 0.4949 0.033 Uiso 0.5 1 calc R . P C 1
C25 C 0.5538(13) 0.8975(19) 0.5212(15) 0.032(5) Uani 0.5 1 d . . P C 1
C26 C 0.541(2) 0.977(2) 0.453(2) 0.059(9) Uani 0.5 1 d . . P C 1
H26A H 0.5004 0.9597 0.3955 0.089 Uiso 0.5 1 calc GR . P C 1
H26B H 0.5865 0.9855 0.4482 0.089 Uiso 0.5 1 calc GR . P C 1
H26C H 0.5293 1.0352 0.4736 0.089 Uiso 0.5 1 calc GR . P C 1
C27 C 0.6211(15) 0.861(2) 0.5699(19) 0.040(6) Uani 0.5 1 d . . P C 1
C28 C 0.6866(16) 0.893(2) 0.553(3) 0.057(9) Uani 0.5 1 d . . P C 1
H28A H 0.7338 0.8812 0.6065 0.086 Uiso 0.5 1 calc GR . P C 1
H28B H 0.6819 0.9600 0.5397 0.086 Uiso 0.5 1 calc GR . P C 1
H28C H 0.6850 0.8579 0.5035 0.086 Uiso 0.5 1 calc GR . P C 1
N3 N 0.5547(12) 0.8326(15) 0.7094(14) 0.032(4) Uani 0.5 1 d . U P C 2
H3 H 0.5873 0.8635 0.7557 0.038 Uiso 0.5 1 calc R . P C 2
C3 C 0.196(2) 0.589(3) 0.714(2) 0.045(3) Uani 0.5 1 d . U P D 2
C4 C 0.1911(15) 0.5270(19) 0.7794(16) 0.027(5) Uani 0.5 1 d . U P D 2
C8 C 0.3139(19) 0.524(2) 0.752(2) 0.045(3) Uani 0.5 1 d . . P D 2
H8 H 0.3579 0.5291 0.7475 0.054 Uiso 0.5 1 calc R . P D 2
C9 C 0.311(2) 0.463(2) 0.815(2) 0.045(3) Uani 0.5 1 d . . P D 2
H9 H 0.3524 0.4228 0.8471 0.054 Uiso 0.5 1 calc R . P D 2
C12 C 0.1313(18) 0.650(2) 0.662(2) 0.045(3) Uani 0.5 1 d . U P D 2
H12 H 0.1313 0.6874 0.6164 0.054 Uiso 0.5 1 calc R . P D 2
C13 C 0.0702(17) 0.654(2) 0.677(2) 0.045(3) Uani 0.5 1 d . U P D 2
H13 H 0.0298 0.6949 0.6436 0.054 Uiso 0.5 1 calc R . P D 2
C14 C 0.0702(16) 0.597(2) 0.7452(19) 0.045(3) Uani 0.5 1 d . U P D 2
H14 H 0.0302 0.6022 0.7580 0.054 Uiso 0.5 1 calc R . P D 2
C15 C 0.1286(17) 0.530(2) 0.795(2) 0.045(3) Uani 0.5 1 d . U P D 2
H15 H 0.1256 0.4904 0.8375 0.054 Uiso 0.5 1 calc R . P D 2
C30 C 0.4967(15) 0.747(2) 0.5854(17) 0.029(6) Uani 0.5 1 d . . P C 2
C31 C 0.4779(11) 0.8207(19) 0.6820(17) 0.033(5) Uani 0.5 1 d . . P C 2
C32 C 0.5670(14) 0.785(2) 0.6470(16) 0.025(5) Uani 0.5 1 d . U P C 2
C33 C 0.4920(17) 0.692(2) 0.5151(19) 0.043(6) Uani 0.5 1 d . . P C 2
H33 H 0.4446 0.6697 0.4730 0.051 Uiso 0.5 1 calc R . P C 2
C34 C 0.5555(16) 0.666(3) 0.5024(19) 0.053(8) Uani 0.5 1 d . . P C 2
C35 C 0.5559(14) 0.591(2) 0.4175(18) 0.042(6) Uani 0.5 1 d . . P C 2
H35A H 0.5374 0.6265 0.3620 0.063 Uiso 0.5 1 calc GR . P C 2
H35B H 0.5239 0.5371 0.4086 0.063 Uiso 0.5 1 calc GR . P C 2
H35C H 0.6064 0.5700 0.4359 0.063 Uiso 0.5 1 calc GR . P C 2
C36 C 0.6281(14) 0.710(2) 0.5687(18) 0.041(6) Uani 0.5 1 d . . P C 2
C37 C 0.6994(18) 0.696(3) 0.558(3) 0.060(9) Uani 0.5 1 d . . P C 2
H37A H 0.6931 0.7292 0.5047 0.090 Uiso 0.5 1 calc GR . P C 2
H37B H 0.7070 0.6296 0.5526 0.090 Uiso 0.5 1 calc GR . P C 2
H37C H 0.7424 0.7220 0.6099 0.090 Uiso 0.5 1 calc GR . P C 2

loop_
_atom_site_aniso_label
_atom_site_aniso_U_11
_atom_site_aniso_U_22
_atom_site_aniso_U_33
_atom_site_aniso_U_23
_atom_site_aniso_U_13
_atom_site_aniso_U_12
Co1 0.0177(8) 0.0203(8) 0.0168(8) -0.0018(6) 0.0076(6) -0.0003(6)
O1 0.049(5) 0.048(5) 0.037(5) 0.011(4) 0.027(4) 0.007(4)
O2 0.066(7) 0.056(6) 0.030(5) 0.019(5) 0.005(5) -0.014(5)
O3 0.025(4) 0.043(5) 0.031(4) 0.013(4) 0.011(3) 0.003(3)
O4 0.032(4) 0.037(5) 0.041(5) 0.012(4) 0.013(4) -0.014(4)
N1 0.023(5) 0.074(8) 0.025(5) 0.017(5) 0.007(4) -0.012(5)
C1 0.045(7) 0.020(5) 0.019(5) -0.004(4) 0.013(5) -0.004(5)
C2 0.029(4) 0.021(4) 0.019(4) 0.007(3) 0.014(3) 0.006(3)
C5 0.027(5) 0.031(6) 0.020(5) 0.001(4) 0.011(4) -0.002(4)
C20 0.027(5) 0.024(5) 0.019(5) -0.001(4) 0.005(4) 0.002(4)
C29 0.023(6) 0.089(12) 0.040(7) 0.007(8) 0.014(6) 0.011(7)
N2 0.033(10) 0.036(11) 0.025(9) 0.004(8) 0.013(8) 0.010(8)
C6 0.029(4) 0.021(4) 0.019(4) 0.007(3) 0.014(3) 0.006(3)
C7 0.029(4) 0.021(4) 0.019(4) 0.007(3) 0.014(3) 0.006(3)
C10 0.029(4) 0.021(4) 0.019(4) 0.007(3) 0.014(3) 0.006(3)
C11 0.029(4) 0.021(4) 0.019(4) 0.007(3) 0.014(3) 0.006(3)
C16 0.038(13) 0.029(12) 0.049(14) 0.015(11) 0.032(12) 0.011(10)
C17 0.035(12) 0.036(13) 0.050(15) 0.018(11) 0.029(12) 0.009(10)
C18 0.08(2) 0.032(14) 0.059(17) 0.022(13) 0.051(18) 0.026(14)
C19 0.028(12) 0.034(13) 0.042(14) 0.027(12) 0.014(11) 0.016(10)
C21 0.026(10) 0.033(11) 0.024(10) -0.001(9) 0.019(9) 0.002(9)
C22 0.019(5) 0.019(5) 0.019(5) 0.0000(10) 0.009(2) 0.0000(10)
C23 0.015(10) 0.021(12) 0.037(13) -0.015(12) 0.018(10) -0.010(10)
C24 0.027(4) 0.028(5) 0.028(4) 0.0002(10) 0.013(2) -0.0002(10)
C25 0.028(11) 0.049(14) 0.030(11) -0.010(10) 0.022(10) -0.011(10)
C26 0.09(3) 0.044(17) 0.07(2) -0.007(16) 0.06(2) -0.017(17)
C27 0.034(13) 0.046(15) 0.051(15) -0.020(12) 0.028(12) -0.021(11)
C28 0.034(14) 0.061(19) 0.09(2) -0.024(18) 0.038(16) -0.008(14)
N3 0.032(4) 0.032(4) 0.032(4) 0.0000(10) 0.015(2) -0.0001(10)
C3 0.045(3) 0.045(3) 0.045(3) 0.0001(5) 0.0216(13) 0.0001(5)
C4 0.027(6) 0.027(6) 0.027(6) 0.0000(10) 0.013(3) 0.0001(10)
C8 0.045(3) 0.045(3) 0.045(3) 0.0001(5) 0.0216(13) 0.0001(5)
C9 0.045(3) 0.045(3) 0.045(3) 0.0001(5) 0.0216(13) 0.0001(5)
C12 0.045(3) 0.045(3) 0.045(3) 0.0001(5) 0.0216(13) 0.0001(5)
C13 0.045(3) 0.045(3) 0.045(3) 0.0001(5) 0.0216(13) 0.0001(5)
C14 0.045(3) 0.045(3) 0.045(3) 0.0001(5) 0.0216(13) 0.0001(5)
C15 0.045(3) 0.045(3) 0.045(3) 0.0001(5) 0.0216(13) 0.0001(5)
C30 0.024(12) 0.039(17) 0.016(11) 0.002(13) 0.003(9) -0.011(14)
C31 0.009(9) 0.042(13) 0.042(13) 0.004(11) 0.006(9) 0.003(9)
C32 0.025(5) 0.025(5) 0.025(5) 0.0001(10) 0.012(3) 0.0000(10)
C33 0.053(16) 0.047(16) 0.043(14) -0.001(12) 0.035(13) -0.013(13)
C34 0.039(15) 0.09(2) 0.035(13) 0.027(15) 0.023(12) 0.031(15)
C35 0.022(11) 0.046(15) 0.040(13) 0.012(12) 0.001(10) -0.013(10)
C36 0.032(12) 0.060(17) 0.043(14) 0.020(13) 0.027(11) 0.012(12)
C37 0.047(17) 0.07(2) 0.08(2) 0.020(19) 0.049(18) 0.031(16)

loop_
_atom_type_symbol
_atom_type_description
_atom_type_scat_dispersion_real
_atom_type_scat_dispersion_imag
_atom_type_scat_source
C C 0.0181 0.0091 'International Tables Vol C Tables 4.2.6.8 and 6.1.1.4'
H H 0.0000 0.0000 'International Tables Vol C Tables 4.2.6.8 and 6.1.1.4'
Co Co -2.3653 3.6143 'International Tables Vol C Tables 4.2.6.8 and 6.1.1.4'
N N 0.0311 0.0180 'International Tables Vol C Tables 4.2.6.8 and 6.1.1.4'
O O 0.0492 0.0322 'International Tables Vol C Tables 4.2.6.8 and 6.1.1.4'

loop_
_geom_angle_atom_site_label_1
_geom_angle_atom_site_label_2
_geom_angle_atom_site_label_3
_geom_angle
_geom_angle_site_symmetry_1
_geom_angle_site_symmetry_3
_geom_angle_publ_flag
O1 Co1 Co1 87.2(3) . 7_566 ?
O1 Co1 O2 160.0(4) . 7_566 ?
O1 Co1 O3 93.5(4) . 6_565 ?
O1 Co1 O4 85.0(4) . 4_556 ?
O1 Co1 N1 98.6(4) . . ?
O2 Co1 Co1 73.1(3) 7_566 7_566 ?
O2 Co1 O4 87.7(4) 7_566 4_556 ?
O3 Co1 Co1 81.6(2) 6_565 7_566 ?
O3 Co1 O2 87.2(4) 6_565 7_566 ?
O3 Co1 O4 160.1(3) 6_565 4_556 ?
O3 Co1 N1 101.2(4) 6_565 . ?
O4 Co1 Co1 78.5(2) 4_556 7_566 ?
N1 Co1 Co1 173.4(3) . 7_566 ?
N1 Co1 O2 100.9(4) . 7_566 ?
N1 Co1 O4 98.7(4) . 4_556 ?
C1 O1 Co1 119.1(8) . . ?
C1 O2 Co1 136.3(9) . 7_566 ?
C20 O3 Co1 128.0(8) . 6_566 ?
C20 O4 Co1 128.6(8) . 4_546 ?
C21 N1 Co1 119.6(10) . . ?
C23 N1 Co1 138.2(14) . . ?
C23 N1 C21 98.3(16) . . ?
C30 N1 Co1 137.5(14) . . ?
C30 N1 C31 104.5(18) . . ?
C31 N1 Co1 113.5(11) . . ?
O1 C1 C2 118.3(10) . . ?
O2 C1 O1 123.1(11) . . ?
O2 C1 C2 118.5(11) . . ?
C6 C2 C1 118.6(13) . . ?
C6 C2 C11 116.6(15) . . ?
C11 C2 C1 124.8(13) . . ?
C3 C2 C1 121(2) . . ?
C3 C2 C8 121(2) . . ?
C8 C2 C1 117.7(17) . . ?
C20 C5 C4 126.4(14) . . ?
C7 C5 C20 116.3(13) . . ?
C10 C5 C20 122.0(13) . . ?
C10 C5 C7 121.7(16) . . ?
C9 C5 C20 119.5(18) . . ?
C9 C5 C4 114(2) . . ?
O3 C20 O4 123.2(11) . . ?
O3 C20 C5 118.2(10) . . ?
O4 C20 C5 118.5(9) . . ?
H29A C29 H29B 107.7 . . ?
C22 C29 H29 123.4 . . ?
C22 C29 C27 113.2(17) . . ?
C27 C29 H29 123.4 . . ?
C32 C29 H29A 108.9 . . ?
C32 C29 H29B 108.9 . . ?
C32 C29 C36 113.6(18) . . ?
C36 C29 H29A 108.9 . . ?
C36 C29 H29B 108.9 . . ?
C21 N2 C22 108.0(19) . . ?
C2 C6 H6 117.6 . . ?
C2 C6 C7 125(2) . . ?
C7 C6 H6 117.6 . . ?
C5 C7 H7 120.5 . . ?
C6 C7 C5 119(2) . . ?
C6 C7 H7 120.5 . . ?
C5 C10 C11 119(2) . . ?
C5 C10 C16 124(2) . . ?
C11 C10 C16 117(2) . . ?
C10 C11 C2 119(2) . . ?
C19 C11 C2 119(2) . . ?
C19 C11 C10 121(2) . . ?
C10 C16 H16 119.2 . . ?
C17 C16 C10 122(2) . . ?
C17 C16 H16 119.2 . . ?
C16 C17 H17 120.7 . . ?
C16 C17 C18 119(2) . . ?
C18 C17 H17 120.7 . . ?
C17 C18 H18 117.9 . . ?
C19 C18 C17 124(2) . . ?
C19 C18 H18 117.9 . . ?
C11 C19 H19 121.2 . . ?
C18 C19 C11 118(2) . . ?
C18 C19 H19 121.2 . . ?
N1 C21 H21 122.5 . . ?
N2 C21 N1 115.0(18) . . ?
N2 C21 H21 122.5 . . ?
C29 C22 N2 129(2) . . ?
C29 C22 C23 126(2) . . ?
C23 C22 N2 104(2) . . ?
N1 C23 C22 114(2) . . ?
C24 C23 N1 125(2) . . ?
C24 C23 C22 121(2) . . ?
C23 C24 H24 121.6 . . ?
C23 C24 C25 117(2) . . ?
C25 C24 H24 121.6 . . ?
C24 C25 C26 117(2) . . ?
C27 C25 C24 122(2) . . ?
C27 C25 C26 120(2) . . ?
C25 C26 H26A 109.5 . . ?
C25 C26 H26B 109.5 . . ?
C25 C26 H26C 109.5 . . ?
H26A C26 H26B 109.5 . . ?
H26A C26 H26C 109.5 . . ?
H26B C26 H26C 109.5 . . ?
C29 C27 C28 119(2) . . ?
C25 C27 C29 121(2) . . ?
C25 C27 C28 119(3) . . ?
C27 C28 H28A 109.5 . . ?
C27 C28 H28B 109.5 . . ?
C27 C28 H28C 109.5 . . ?
H28A C28 H28B 109.5 . . ?
H28A C28 H28C 109.5 . . ?
H28B C28 H28C 109.5 . . ?
C31 N3 H3 127.3 . . ?
C32 N3 H3 127.3 . . ?
C32 N3 C31 105(2) . . ?
C2 C3 C4 119(3) . . ?
C2 C3 C12 124(3) . . ?
C4 C3 C12 116(3) . . ?
C3 C4 C5 121(2) . . ?
C15 C4 C5 118(2) . . ?
C15 C4 C3 121(3) . . ?
C2 C8 H8 119.4 . . ?
C2 C8 C9 121(3) . . ?
C9 C8 H8 119.4 . . ?
C5 C9 C8 123(3) . . ?
C5 C9 H9 118.7 . . ?
C8 C9 H9 118.7 . . ?
C3 C12 H12 118.6 . . ?
C13 C12 C3 123(3) . . ?
C13 C12 H12 118.6 . . ?
C12 C13 H13 120.9 . . ?
C12 C13 C14 118(3) . . ?
C14 C13 H13 120.9 . . ?
C13 C14 H14 118.6 . . ?
C13 C14 C15 123(3) . . ?
C15 C14 H14 118.6 . . ?
C4 C15 C14 118(3) . . ?
C4 C15 H15 120.9 . . ?
C14 C15 H15 120.9 . . ?
N1 C30 C32 115(3) . . ?
N1 C30 C33 126(3) . . ?
C33 C30 C32 119(3) . . ?
N1 C31 C31 140.1(12) . 2_656 ?
N3 C31 N1 108.5(19) . . ?
N3 C31 C31 78.7(16) . 2_656 ?
N3 C32 C29 130(2) . . ?
N3 C32 C30 105(2) . . ?
C30 C32 C29 124(2) . . ?
C30 C33 H33 117.8 . . ?
C30 C33 C34 124(3) . . ?
C34 C33 H33 117.8 . . ?
C33 C34 C35 128(3) . . ?
C33 C34 C36 114(3) . . ?
C36 C34 C35 118(2) . . ?
C34 C35 H35A 109.5 . . ?
C34 C35 H35B 109.5 . . ?
C34 C35 H35C 109.5 . . ?
H35A C35 H35B 109.5 . . ?
H35A C35 H35C 109.5 . . ?
H35B C35 H35C 109.5 . . ?
C29 C36 C34 123(2) . . ?
C29 C36 C37 116(3) . . ?
C34 C36 C37 120(3) . . ?
C36 C37 H37A 109.5 . . ?
C36 C37 H37B 109.5 . . ?
C36 C37 H37C 109.5 . . ?
H37A C37 H37B 109.5 . . ?
H37A C37 H37C 109.5 . . ?
H37B C37 H37C 109.5 . . ?

loop_
_geom_bond_atom_site_label_1
_geom_bond_atom_site_label_2
_geom_bond_distance
_geom_bond_site_symmetry_2
_geom_bond_publ_flag
Co1 Co1 2.911(3) 7_566 ?
Co1 O1 2.016(9) . ?
Co1 O2 2.042(9) 7_566 ?
Co1 O3 2.023(8) 6_565 ?
Co1 O4 2.090(8) 4_556 ?
Co1 N1 2.036(10) . ?
O1 C1 1.274(15) . ?
O2 Co1 2.042(9) 7_566 ?
O2 C1 1.253(15) . ?
O3 Co1 2.023(8) 6_566 ?
O3 C20 1.247(13) . ?
O4 Co1 2.090(8) 4_546 ?
O4 C20 1.252(14) . ?
N1 C21 1.48(2) . ?
N1 C23 1.38(3) . ?
N1 C30 1.23(3) . ?
N1 C31 1.43(3) . ?
C1 C2 1.503(14) . ?
C2 C6 1.36(2) . ?
C2 C11 1.47(3) . ?
C2 C3 1.31(4) . ?
C2 C8 1.36(4) . ?
C5 C20 1.462(15) . ?
C5 C7 1.38(3) . ?
C5 C10 1.38(3) . ?
C5 C4 1.46(3) . ?
C5 C9 1.37(4) . ?
C29 H29 0.9300 . ?
C29 H29A 0.9700 . ?
C29 H29B 0.9700 . ?
C29 C22 1.31(3) . ?
C29 C27 1.53(3) . ?
C29 C32 1.44(3) . ?
C29 C36 1.45(3) . ?
N2 C21 1.25(3) . ?
N2 C22 1.43(3) . ?
C6 H6 0.9300 . ?
C6 C7 1.37(3) . ?
C7 H7 0.9300 . ?
C10 C11 1.45(3) . ?
C10 C16 1.46(3) . ?
C11 C19 1.43(3) . ?
C16 H16 0.9300 . ?
C16 C17 1.38(3) . ?
C17 H17 0.9300 . ?
C17 C18 1.41(3) . ?
C18 H18 0.9300 . ?
C18 C19 1.39(4) . ?
C19 H19 0.9300 . ?
C21 H21 0.9300 . ?
C22 C23 1.38(3) . ?
C23 C24 1.37(4) . ?
C24 H24 0.9300 . ?
C24 C25 1.43(3) . ?
C25 C26 1.53(4) . ?
C25 C27 1.31(4) . ?
C26 H26A 0.9600 . ?
C26 H26B 0.9600 . ?
C26 H26C 0.9600 . ?
C27 C28 1.54(4) . ?
C28 H28A 0.9600 . ?
C28 H28B 0.9600 . ?
C28 H28C 0.9600 . ?
N3 H3 0.8600 . ?
N3 C31 1.40(3) . ?
N3 C32 1.36(3) . ?
C3 C4 1.44(4) . ?
C3 C12 1.45(5) . ?
C4 C15 1.40(4) . ?
C8 H8 0.9300 . ?
C8 C9 1.38(5) . ?
C9 H9 0.9300 . ?
C12 H12 0.9300 . ?
C12 C13 1.37(4) . ?
C13 H13 0.9300 . ?
C13 C14 1.40(4) . ?
C14 H14 0.9300 . ?
C14 C15 1.42(4) . ?
C15 H15 0.9300 . ?
C30 C32 1.40(4) . ?
C30 C33 1.38(4) . ?
C31 C31 2.02(5) 2_656 ?
C33 H33 0.9300 . ?
C33 C34 1.44(4) . ?
C34 C35 1.77(4) . ?
C34 C36 1.49(4) . ?
C35 H35A 0.9600 . ?
C35 H35B 0.9600 . ?
C35 H35C 0.9600 . ?
C36 C37 1.54(3) . ?
C37 H37A 0.9600 . ?
C37 H37B 0.9600 . ?
C37 H37C 0.9600 . ?
